data_7115779
loop_
_publ_author_name
'Merle Arrowsmith'
'William M. S. Shepherd'
'Michael S. Hill'
'Gabriele Kociok-Kohn'

_publ_section_title
;
 Alkaline earth catalysis for the 100% atom-efficient three component
 assembly of imidazolidin-2-ones
;
_journal_name_full Chem.Commun.
_journal_page_first 12676
_journal_paper_doi 10.1039/C4cc05223D
_journal_volume 50
_journal_year 2014
_chemical_formula_moiety 'C20 H29 N3 O'
_chemical_formula_sum 'C20 H29 N3 O'
_chemical_formula_weight 327.46
_chemical_name_systematic
;
 ?
;
_space_group_crystal_system monoclinic
_space_group_IT_number 14
_space_group_name_Hall '-P 2ybc'
_space_group_name_H-M_alt 'P 1 21/c 1'
_symmetry_space_group_name_Hall '-P 2ybc'
_symmetry_space_group_name_H-M 'P 1 21/c 1'
_atom_sites_solution_hydrogens geom
_audit_creation_method SHELXL-2013
_cell_angle_alpha 90
_cell_angle_beta 98.0090(10)
_cell_angle_gamma 90
_cell_formula_units_Z 4
_cell_length_a 5.92500(10)
_cell_length_b 21.5710(4)
_cell_length_c 14.9370(3)
_cell_measurement_reflns_used 14366
_cell_measurement_temperature 150(2)
_cell_measurement_theta_max 27.485
_cell_measurement_theta_min 2.910
_cell_volume 1890.45(6)
_computing_cell_refinement 'HKL Scalepack (Otwinowski & Minor, 1997)'
_computing_data_collection 'Collect (Nonius BV, 1997-2000)'
_computing_data_reduction
;
 DENZO-SCALEPACK Z. Otwinowski and W. Minor, " 
 Processing of X-ray Diffraction Data Collected in Oscillation Mode ", 
 Methods in Enzymology, Volume 276: Macromolecular Crystallography, 
 part A, p.307-326, 1997,C.W. Carter, Jr. & R. M. Sweet, Eds., Academic Press.
;
_computing_molecular_graphics 'Ortep for Windows (Farrugia, 2012)'
_computing_publication_material
;
 WinGX publication routines (Farrugia, 2012)
;
_computing_structure_refinement
;
 SHELXL-2013 (Sheldrick, 2013)
 Sheldrick GM (2008) Acta Crystallogr A64:112--122 and 
 C. B. H\"ubschle, G. M. Sheldrick and B. Dittrich
 ShelXle: a Qt graphical user interface for SHELXL
 J. Appl. Cryst., 44, (2011) 1281-1284.
;
_computing_structure_solution
; 
 SIR97- Altomare A., Burla M.C., Camalli M., Cascarano G.L., Giacovazzo C. , 
 Guagliardi A., Moliterni A.G.G., Polidori G.,Spagna R. 
 (1999) J. Appl. Cryst. 32, 115-119
;
_diffrn_ambient_temperature 150(2)
_diffrn_measured_fraction_theta_full 0.999
_diffrn_measured_fraction_theta_max 0.995
_diffrn_measurement_device_type 'Nonius Kappa CCD'
_diffrn_measurement_method '322 1.5 degree images with \w scans'
_diffrn_radiation_monochromator graphite
_diffrn_radiation_source 'fine-focus sealed tube'
_diffrn_radiation_type MoK\a
_diffrn_radiation_wavelength 0.71073
_diffrn_reflns_av_R_equivalents 0.0594
_diffrn_reflns_av_unetI/netI 0.0501
_diffrn_reflns_Laue_measured_fraction_full 0.999
_diffrn_reflns_Laue_measured_fraction_max 0.995
_diffrn_reflns_limit_h_max 7
_diffrn_reflns_limit_h_min -7
_diffrn_reflns_limit_k_max 28
_diffrn_reflns_limit_k_min -24
_diffrn_reflns_limit_l_max 19
_diffrn_reflns_limit_l_min -19
_diffrn_reflns_number 21153
_diffrn_reflns_point_group_measured_fraction_full 0.999
_diffrn_reflns_point_group_measured_fraction_max 0.995
_diffrn_reflns_theta_full 25.242
_diffrn_reflns_theta_max 27.471
_diffrn_reflns_theta_min 3.150
_exptl_absorpt_coefficient_mu 0.072
_exptl_absorpt_correction_T_max 0.972
_exptl_absorpt_correction_T_min 0.841
_exptl_absorpt_correction_type multi-scan
_exptl_absorpt_process_details
;
multi-scan from symmetry-related measurements 
 Sortav (Blessing 1995)
;
_exptl_crystal_colour colourless
_exptl_crystal_density_diffrn 1.151
_exptl_crystal_description block
_exptl_crystal_F_000 712
_exptl_crystal_size_max 0.600
_exptl_crystal_size_mid 0.500
_exptl_crystal_size_min 0.400
_refine_diff_density_max 0.296
_refine_diff_density_min -0.217
_refine_diff_density_rms 0.043
_refine_ls_extinction_coef 0.019(3)
_refine_ls_extinction_expression Fc^*^=kFc[1+0.001xFc^2^\l^3^/sin(2\q)]^-1/4^
_refine_ls_extinction_method SHELXL
_refine_ls_goodness_of_fit_ref 1.056
_refine_ls_hydrogen_treatment constr
_refine_ls_matrix_type full
_refine_ls_number_parameters 242
_refine_ls_number_reflns 4316
_refine_ls_number_restraints 1
_refine_ls_restrained_S_all 1.056
_refine_ls_R_factor_all 0.0885
_refine_ls_R_factor_gt 0.0518
_refine_ls_shift/su_max 0.000
_refine_ls_shift/su_mean 0.000
_refine_ls_structure_factor_coef Fsqd
_refine_ls_weighting_details 'w=1/[\s^2^(Fo^2^)+(0.0611P)^2^+0.4509P] where P=(Fo^2^+2Fc^2^)/3'
_refine_ls_weighting_scheme calc
_refine_ls_wR_factor_gt 0.1214
_refine_ls_wR_factor_ref 0.1381
_reflns_Friedel_coverage 0.000
_reflns_number_gt 2893
_reflns_number_total 4316
_reflns_threshold_expression 'I > 2\s(I)'
_cod_data_source_file c4cc05223d2.cif
_cod_data_source_block k13msh37
_cod_database_code 7115779
_shelx_space_group_comment
;
The symmetry employed for this shelxl refinement is uniquely defined
by the following loop, which should always be used as a source of
symmetry information in preference to the above space-group names.
They are only intended as comments.
;
_shelx_estimated_absorpt_t_min 0.958
_shelx_estimated_absorpt_t_max 0.972
_shelxl_version_number 2013-4

loop_
_space_group_symop_operation_xyz
'x, y, z'
'-x, y+1/2, -z+1/2'
'-x, -y, -z'
'x, -y-1/2, z-1/2'

loop_
_atom_site_label
_atom_site_type_symbol
_atom_site_fract_x
_atom_site_fract_y
_atom_site_fract_z
_atom_site_U_iso_or_equiv
_atom_site_adp_type
_atom_site_occupancy
_atom_site_site_symmetry_order
_atom_site_calc_flag
_atom_site_refinement_flags_posn
_atom_site_refinement_flags_adp
_atom_site_refinement_flags_occupancy
_atom_site_disorder_assembly
_atom_site_disorder_group
N1 N 0.4772(2) 0.59394(5) 0.30950(8) 0.0305(3) Uani 1 1 d . . . . .
N2 N 0.2031(2) 0.55816(6) 0.20285(10) 0.0392(4) Uani 1 1 d . . . . .
N3 N 0.2305(2) 0.62889(6) 0.08725(9) 0.0369(4) Uani 1 1 d . . . . .
O O 0.3142(2) 0.49655(5) 0.32722(9) 0.0490(4) Uani 1 1 d . . . . .
C1 C 0.6361(3) 0.59696(7) 0.39657(11) 0.0334(4) Uani 1 1 d . . . . .
C2 C 0.8373(3) 0.63961(8) 0.38541(13) 0.0428(4) Uani 1 1 d . . . . .
H2A H 0.9526 0.6364 0.4390 0.064 Uiso 1 1 calc R U . . .
H2B H 0.7837 0.6825 0.3783 0.064 Uiso 1 1 calc R U . . .
H2C H 0.9043 0.6271 0.3318 0.064 Uiso 1 1 calc R U . . .
C3 C 0.5054(3) 0.61778(8) 0.47276(11) 0.0429(4) Uani 1 1 d . . . . .
H3A H 0.6052 0.6150 0.5307 0.064 Uiso 1 1 calc R U . . .
H3B H 0.3724 0.5910 0.4741 0.064 Uiso 1 1 calc R U . . .
H3C H 0.4549 0.6608 0.4622 0.064 Uiso 1 1 calc R U . . .
C4 C 0.7415(3) 0.53298(8) 0.41960(13) 0.0474(5) Uani 1 1 d . . . . .
H4A H 0.8565 0.5363 0.4733 0.071 Uiso 1 1 calc R U . . .
H4B H 0.8133 0.5178 0.3685 0.071 Uiso 1 1 calc R U . . .
H4C H 0.6220 0.5040 0.4317 0.071 Uiso 1 1 calc R U . . .
C5 C 0.3308(3) 0.54421(7) 0.28501(12) 0.0361(4) Uani 1 1 d . . . . .
C7 C 0.1982(4) 0.46041(11) 0.11938(17) 0.0710(7) Uani 1 1 d . . . . .
H7A H 0.2479 0.4388 0.1764 0.107 Uiso 0.741(9) 1 calc R U P A 1
H7B H 0.3320 0.4726 0.0916 0.107 Uiso 0.741(9) 1 calc R U P A 1
H7C H 0.1017 0.4328 0.0783 0.107 Uiso 0.741(9) 1 calc R U P A 1
H7D H 0.2065 0.4573 0.0545 0.107 Uiso 0.259(9) 1 calc R U P A 1
H7E H 0.1224 0.4235 0.1393 0.107 Uiso 0.259(9) 1 calc R U P A 1
H7F H 0.3527 0.4633 0.1526 0.107 Uiso 0.259(9) 1 calc R U P A 1
C6 C 0.0718(5) 0.51439(17) 0.1366(3) 0.0350(8) Uani 0.741(9) 1 d D . P A 1
H6 H 0.0478 0.5374 0.0779 0.042 Uiso 0.741(9) 1 calc R U P A 1
C8 C -0.1605(6) 0.5056(2) 0.1619(4) 0.0612(12) Uani 0.741(9) 1 d D . P A 1
H8A H -0.2215 0.5458 0.1776 0.092 Uiso 0.741(9) 1 calc R U P A 1
H8B H -0.1521 0.4777 0.2141 0.092 Uiso 0.741(9) 1 calc R U P A 1
H8C H -0.2608 0.4876 0.1108 0.092 Uiso 0.741(9) 1 calc R U P A 1
C6A C 0.0609(14) 0.5034(4) 0.1745(7) 0.0239(19) Uani 0.259(9) 1 d D . P A 2
H6A H 0.0263 0.4808 0.2294 0.029 Uiso 0.259(9) 1 calc R U P A 2
C8A C -0.1620(13) 0.5293(5) 0.1229(6) 0.034(2) Uani 0.259(9) 1 d D . P A 2
H8D H -0.1959 0.5695 0.1486 0.051 Uiso 0.259(9) 1 calc R U P A 2
H8E H -0.2868 0.5003 0.1282 0.051 Uiso 0.259(9) 1 calc R U P A 2
H8F H -0.1452 0.5345 0.0590 0.051 Uiso 0.259(9) 1 calc R U P A 2
C9 C 0.2698(3) 0.61564(7) 0.17062(11) 0.0316(4) Uani 1 1 d . . . . .
C10 C 0.3260(3) 0.68353(8) 0.04778(11) 0.0385(4) Uani 1 1 d . . . . .
H10 H 0.3743 0.7149 0.0959 0.046 Uiso 1 1 calc R U . . .
C11 C 0.1460(3) 0.71084(9) -0.02301(12) 0.0487(5) Uani 1 1 d . . . . .
H11A H 0.2075 0.7476 -0.0497 0.073 Uiso 1 1 calc R U . . .
H11B H 0.0125 0.7226 0.0052 0.073 Uiso 1 1 calc R U . . .
H11C H 0.1013 0.6800 -0.0704 0.073 Uiso 1 1 calc R U . . .
C12 C 0.5312(4) 0.66238(11) 0.00437(15) 0.0614(6) Uani 1 1 d . . . . .
H12A H 0.5926 0.6976 -0.0259 0.092 Uiso 1 1 calc R U . . .
H12B H 0.4841 0.6298 -0.0400 0.092 Uiso 1 1 calc R U . . .
H12C H 0.6487 0.6461 0.0511 0.092 Uiso 1 1 calc R U . . .
C13 C 0.3966(2) 0.64529(7) 0.25407(10) 0.0276(3) Uani 1 1 d . . . . .
C14 C 0.4043(3) 0.70503(7) 0.27932(10) 0.0294(4) Uani 1 1 d . . . . .
H14 H 0.5017 0.7139 0.3339 0.035 Uiso 1 1 calc R U . . .
C15 C 0.2840(3) 0.75882(7) 0.23484(10) 0.0285(3) Uani 1 1 d . . . . .
C16 C 0.0566(3) 0.75615(7) 0.19576(11) 0.0343(4) Uani 1 1 d . . . . .
H16 H -0.0234 0.7179 0.1945 0.041 Uiso 1 1 calc R U . . .
C17 C -0.0537(3) 0.80847(8) 0.15884(12) 0.0400(4) Uani 1 1 d . . . . .
H17 H -0.2088 0.8060 0.1324 0.048 Uiso 1 1 calc R U . . .
C18 C 0.0603(3) 0.86459(8) 0.16010(12) 0.0432(4) Uani 1 1 d . . . . .
H18 H -0.0158 0.9005 0.1342 0.052 Uiso 1 1 calc R U . . .
C19 C 0.2852(3) 0.86804(8) 0.19918(12) 0.0424(4) Uani 1 1 d . . . . .
H19 H 0.3645 0.9063 0.1999 0.051 Uiso 1 1 calc R U . . .
C20 C 0.3951(3) 0.81595(7) 0.23724(11) 0.0345(4) Uani 1 1 d . . . . .
H20 H 0.5485 0.8191 0.2655 0.041 Uiso 1 1 calc R U . . .

loop_
_atom_site_aniso_label
_atom_site_aniso_U_11
_atom_site_aniso_U_22
_atom_site_aniso_U_33
_atom_site_aniso_U_23
_atom_site_aniso_U_13
_atom_site_aniso_U_12
N1 0.0314(7) 0.0216(6) 0.0372(7) 0.0016(5) 0.0005(6) 0.0001(5)
N2 0.0334(8) 0.0265(7) 0.0550(9) -0.0059(6) -0.0038(7) -0.0057(6)
N3 0.0333(8) 0.0400(8) 0.0362(8) -0.0083(6) 0.0005(6) 0.0010(6)
O 0.0559(8) 0.0260(7) 0.0667(9) 0.0052(6) 0.0140(7) -0.0061(5)
C1 0.0333(9) 0.0292(8) 0.0361(9) 0.0016(7) -0.0004(7) 0.0039(6)
C2 0.0340(10) 0.0412(10) 0.0501(10) 0.0037(8) -0.0045(8) -0.0013(7)
C3 0.0486(11) 0.0425(10) 0.0369(9) 0.0028(7) 0.0035(8) 0.0088(8)
C4 0.0474(11) 0.0347(10) 0.0581(12) 0.0066(8) 0.0000(9) 0.0122(8)
C5 0.0337(9) 0.0246(8) 0.0509(10) -0.0041(7) 0.0094(8) -0.0012(6)
C7 0.0448(12) 0.0780(16) 0.0868(16) -0.0516(13) -0.0030(11) -0.0007(11)
C6 0.0371(15) 0.0302(16) 0.037(2) -0.0025(15) 0.0006(15) -0.0119(11)
C8 0.0357(17) 0.069(3) 0.079(3) -0.020(2) 0.0092(18) -0.0162(16)
C6A 0.030(4) 0.026(4) 0.017(4) 0.001(3) 0.005(3) -0.006(3)
C8A 0.026(4) 0.040(5) 0.037(5) 0.002(3) 0.006(3) -0.008(3)
C9 0.0239(8) 0.0276(8) 0.0427(10) -0.0075(7) 0.0023(7) 0.0011(6)
C10 0.0347(10) 0.0465(10) 0.0354(9) -0.0087(7) 0.0083(7) -0.0064(7)
C11 0.0449(11) 0.0563(12) 0.0451(10) 0.0058(9) 0.0069(9) -0.0052(9)
C12 0.0470(12) 0.0802(16) 0.0599(13) -0.0063(11) 0.0174(10) 0.0060(10)
C13 0.0236(8) 0.0265(8) 0.0325(8) -0.0004(6) 0.0031(6) -0.0004(6)
C14 0.0295(8) 0.0279(8) 0.0296(8) -0.0023(6) 0.0006(6) -0.0013(6)
C15 0.0355(9) 0.0237(8) 0.0271(8) -0.0013(6) 0.0068(6) 0.0015(6)
C16 0.0337(9) 0.0316(9) 0.0378(9) -0.0003(7) 0.0055(7) 0.0010(7)
C17 0.0351(9) 0.0410(10) 0.0427(10) 0.0006(7) 0.0014(7) 0.0082(7)
C18 0.0551(12) 0.0306(9) 0.0425(10) 0.0038(7) 0.0016(8) 0.0125(8)
C19 0.0566(12) 0.0259(9) 0.0441(10) 0.0012(7) 0.0043(9) -0.0006(8)
C20 0.0369(9) 0.0293(9) 0.0364(9) -0.0020(6) 0.0018(7) -0.0006(7)

loop_
_atom_type_symbol
_atom_type_description
_atom_type_scat_dispersion_real
_atom_type_scat_dispersion_imag
_atom_type_scat_source
C C 0.0033 0.0016 'International Tables Vol C Tables 4.2.6.8 and 6.1.1.4'
H H 0.0000 0.0000 'International Tables Vol C Tables 4.2.6.8 and 6.1.1.4'
N N 0.0061 0.0033 'International Tables Vol C Tables 4.2.6.8 and 6.1.1.4'
O O 0.0106 0.0060 'International Tables Vol C Tables 4.2.6.8 and 6.1.1.4'

loop_
_geom_angle_atom_site_label_1
_geom_angle_atom_site_label_2
_geom_angle_atom_site_label_3
_geom_angle
C5 N1 C13 107.44(12)
C5 N1 C1 123.62(13)
C13 N1 C1 126.17(12)
C5 N2 C9 110.54(13)
C5 N2 C6A 107.5(4)
C9 N2 C6A 141.5(4)
C5 N2 C6 128.1(2)
C9 N2 C6 118.2(2)
C9 N3 C10 123.22(14)
N1 C1 C3 109.68(13)
N1 C1 C2 109.64(13)
C3 C1 C2 112.73(14)
N1 C1 C4 110.05(13)
C3 C1 C4 109.25(14)
C2 C1 C4 105.40(14)
C1 C2 H2A 109.5
C1 C2 H2B 109.5
H2A C2 H2B 109.5
C1 C2 H2C 109.5
H2A C2 H2C 109.5
H2B C2 H2C 109.5
C1 C3 H3A 109.5
C1 C3 H3B 109.5
H3A C3 H3B 109.5
C1 C3 H3C 109.5
H3A C3 H3C 109.5
H3B C3 H3C 109.5
C1 C4 H4A 109.5
C1 C4 H4B 109.5
H4A C4 H4B 109.5
C1 C4 H4C 109.5
H4A C4 H4C 109.5
H4B C4 H4C 109.5
O C5 N2 124.76(15)
O C5 N1 127.27(16)
N2 C5 N1 107.97(13)
C6 C7 H7A 109.5
C6 C7 H7B 109.5
H7A C7 H7B 109.5
C6 C7 H7C 109.5
H7A C7 H7C 109.5
H7B C7 H7C 109.5
C6 C7 H7D 109.5
H7A C7 H7D 141.1
H7B C7 H7D 56.3
H7C C7 H7D 56.3
C6 C7 H7E 109.5
H7A C7 H7E 56.3
H7B C7 H7E 141.1
H7C C7 H7E 56.3
H7D C7 H7E 109.5
C6 C7 H7F 109.5
H7A C7 H7F 56.3
H7B C7 H7F 56.3
H7C C7 H7F 141.1
H7D C7 H7F 109.5
H7E C7 H7F 109.5
C7 C6 C8 118.0(4)
C7 C6 N2 113.2(2)
C8 C6 N2 108.9(3)
C7 C6 H6 105.2
C8 C6 H6 105.2
N2 C6 H6 105.2
C6 C8 H8A 109.5
C6 C8 H8B 109.5
H8A C8 H8B 109.5
C6 C8 H8C 109.5
H8A C8 H8C 109.5
H8B C8 H8C 109.5
N2 C6A C8A 105.6(7)
N2 C6A C7 108.1(6)
C8A C6A C7 115.5(7)
N2 C6A H6A 109.1
C8A C6A H6A 109.1
C7 C6A H6A 109.1
C6A C8A H8D 109.5
C6A C8A H8E 109.5
H8D C8A H8E 109.5
C6A C8A H8F 109.5
H8D C8A H8F 109.5
H8E C8A H8F 109.5
N3 C9 N2 120.87(14)
N3 C9 C13 136.06(15)
N2 C9 C13 102.87(13)
N3 C10 C11 108.66(13)
N3 C10 C12 107.80(15)
C11 C10 C12 110.21(15)
N3 C10 H10 110.0
C11 C10 H10 110.0
C12 C10 H10 110.0
C10 C11 H11A 109.5
C10 C11 H11B 109.5
H11A C11 H11B 109.5
C10 C11 H11C 109.5
H11A C11 H11C 109.5
H11B C11 H11C 109.5
C10 C12 H12A 109.5
C10 C12 H12B 109.5
H12A C12 H12B 109.5
C10 C12 H12C 109.5
H12A C12 H12C 109.5
H12B C12 H12C 109.5
C14 C13 N1 126.01(14)
C14 C13 C9 129.36(14)
N1 C13 C9 103.83(12)
C13 C14 C15 129.44(14)
C13 C14 H14 115.3
C15 C14 H14 115.3
C16 C15 C20 118.20(14)
C16 C15 C14 122.44(13)
C20 C15 C14 119.20(14)
C17 C16 C15 120.68(15)
C17 C16 H16 119.7
C15 C16 H16 119.7
C16 C17 C18 120.42(16)
C16 C17 H17 119.8
C18 C17 H17 119.8
C19 C18 C17 119.54(15)
C19 C18 H18 120.2
C17 C18 H18 120.2
C18 C19 C20 120.15(16)
C18 C19 H19 119.9
C20 C19 H19 119.9
C19 C20 C15 120.97(15)
C19 C20 H20 119.5
C15 C20 H20 119.5

loop_
_geom_bond_atom_site_label_1
_geom_bond_atom_site_label_2
_geom_bond_distance
N1 C5 1.396(2)
N1 C13 1.4248(19)
N1 C1 1.497(2)
N2 C5 1.382(2)
N2 C9 1.407(2)
N2 C6A 1.478(9)
N2 C6 1.504(4)
N3 C9 1.267(2)
N3 C10 1.466(2)
O C5 1.2170(19)
C1 C3 1.530(2)
C1 C2 1.534(2)
C1 C4 1.534(2)
C2 H2A 0.9800
C2 H2B 0.9800
C2 H2C 0.9800
C3 H3A 0.9800
C3 H3B 0.9800
C3 H3C 0.9800
C4 H4A 0.9800
C4 H4B 0.9800
C4 H4C 0.9800
C7 C6 1.427(4)
C7 C6A 1.545(9)
C7 H7A 0.9800
C7 H7B 0.9800
C7 H7C 0.9800
C7 H7D 0.9800
C7 H7E 0.9800
C7 H7F 0.9800
C6 C8 1.490(5)
C6 H6 1.0000
C8 H8A 0.9800
C8 H8B 0.9800
C8 H8C 0.9800
C6A C8A 1.538(11)
C6A H6A 1.0000
C8A H8D 0.9800
C8A H8E 0.9800
C8A H8F 0.9800
C9 C13 1.505(2)
C10 C11 1.513(2)
C10 C12 1.525(3)
C10 H10 1.0000
C11 H11A 0.9800
C11 H11B 0.9800
C11 H11C 0.9800
C12 H12A 0.9800
C12 H12B 0.9800
C12 H12C 0.9800
C13 C14 1.342(2)
C14 C15 1.471(2)
C14 H14 0.9500
C15 C16 1.393(2)
C15 C20 1.395(2)
C16 C17 1.380(2)
C16 H16 0.9500
C17 C18 1.385(2)
C17 H17 0.9500
C18 C19 1.380(3)
C18 H18 0.9500
C19 C20 1.381(2)
C19 H19 0.9500
C20 H20 0.9500
